data_7200077
loop_
_publ_author_name
'Kendrick, John'
'Gourlay, Matthew D.'
'Neumann, Marcus A.'
'Leusen, Frank J. J.'

_publ_section_title
;
 Predicting spontaneous racemate resolution using recent developments in
 crystal structure prediction
;
_journal_issue 11
_journal_name_full CrystEngComm
_journal_page_first 2391
_journal_page_last 2399
_journal_paper_doi 10.1039/b909038j
_journal_volume 11
_journal_year 2009
_space_group_IT_number 14
_symmetry_cell_setting monoclinic
_symmetry_Int_Tables_number 14
_symmetry_space_group_name_Hall '-P 2ybc'
_symmetry_space_group_name_H-M 'P 1 21/c 1'
_cell_angle_alpha 90.000000
_cell_angle_beta 171.011199
_cell_angle_gamma 90.000000
_cell_length_a 25.313814
_cell_length_b 7.323289
_cell_length_c 18.230229
_cell_volume 528.022
_cod_data_source_file 4HMO_racemic.cif
_cod_data_source_block 4HMO_R_10
_cod_original_sg_symbol_H-M 'P 2_1/c'
_cod_struct_determination_method theoretical
_cod_database_code 7200077

loop_
_symmetry_equiv_pos_site_id
_symmetry_equiv_pos_as_xyz
1 x,y,z
2 -x,y+1/2,-z+1/2
3 -x,-y,-z
4 x,-y+1/2,z+1/2

loop_
_atom_site_label
_atom_site_type_symbol
_atom_site_fract_x
_atom_site_fract_y
_atom_site_fract_z
C46 C -0.131476 0.259768 1.159508
C47 C -0.323470 0.186851 0.963806
O48 O -0.178109 0.005932 1.177441
C49 C 0.107660 -0.011430 1.529297
N50 N 0.151438 0.132113 1.544881
O51 O 0.296079 -0.147557 1.793992
C52 C -0.017659 0.457771 1.320155
O53 O 0.179644 0.487340 1.654993
H54 H -0.288757 0.244573 0.894294
H55 H 0.221071 0.620172 1.713943
H56 H -0.593161 0.168305 0.583647
H57 H 0.350172 0.141021 1.780681
H58 H 0.129846 0.489395 1.472569
H59 H -0.278645 0.270518 1.074071
H60 H -0.244475 0.545060 1.008248
